data_2015266
loop_
_publ_author_name
' Odoko, Mamiko'
' Okabe, Nobuo'

_publ_section_title
;Dichloro(propane-1,3-diamine-\k^2^<i>N</i>,<i>N</i>')platinum(II),
 dichloro(propane-1,3-diamine-\k^2^<i>N</i>,<i>N</i>')palladium(II) and
 \m-4,9-diazadodecane-1,12-diamine-\k^2^<i>N</i>^1^,<i>N</i>^4^:\k^2^<i>N</i>^9^,<i>N</i>^12^-bis[dichloroplatinum(II)]
;
_journal_coeditor_code OB1247
_journal_issue 4
_journal_name_full 'Acta Crystallographica Section C'
_journal_page_first m136
_journal_page_last m139
_journal_paper_doi 10.1107/S010827010600610X
_journal_volume 62
_journal_year 2006
_chemical_formula_iupac '[Pt2 Cl4 (C10 H26 N4)]'
_chemical_formula_moiety 'C10 H26 Cl4 N4 Pt2'
_chemical_formula_sum 'C10 H26 Cl4 N4 Pt2'
_chemical_formula_weight 734.31
_chemical_name_systematic
;
\m-4,9-diazadodecane-1,12-diamine-\k^2^N^1^,N^4^;\k^2^N^9^,N^12^-
bis[dichlorodiplatinum(II)]
;
_space_group_IT_number 14
_symmetry_cell_setting monoclinic
_symmetry_space_group_name_Hall '-P 2yn'
_symmetry_space_group_name_H-M 'P 1 21/n 1'
_cell_angle_alpha 90
_cell_angle_beta 92.09(4)
_cell_angle_gamma 90
_cell_formula_units_Z 2
_cell_length_a 8.860(10)
_cell_length_b 8.018(6)
_cell_length_c 12.930(10)
_cell_measurement_reflns_used 8101
_cell_measurement_temperature 123
_cell_measurement_theta_max 27.5
_cell_measurement_theta_min 3.1
_cell_volume 917.9(14)
_computing_cell_refinement RAPID-AUTO
_computing_data_collection 'RAPID-AUTO (Rigaku Corporation, 1998)'
_computing_data_reduction 'CrystalStructure (Rigaku/MSC, 2005) and CRYSTALS (Watkin <i>et al.</i>, 1996)'
_computing_molecular_graphics 'ORTEPII (Johnson, 1976)'
_computing_publication_material CrystalStructure
_computing_structure_refinement 'SHELXL97 (Sheldrick, 1997)'
_computing_structure_solution 'SHELXS97 (Sheldrick, 1997)'
_diffrn_detector_area_resol_mean 10.00
_diffrn_measured_fraction_theta_full 0.9960
_diffrn_measured_fraction_theta_max 0.9960
_diffrn_measurement_device_type 'Rigaku R-AXIS RAPID'
_diffrn_measurement_method \w
_diffrn_radiation_type 'Mo K\a'
_diffrn_radiation_wavelength 0.7107
_diffrn_reflns_av_R_equivalents 0.040
_diffrn_reflns_limit_h_max 11
_diffrn_reflns_limit_h_min -11
_diffrn_reflns_limit_k_max 10
_diffrn_reflns_limit_k_min -10
_diffrn_reflns_limit_l_max 15
_diffrn_reflns_limit_l_min -16
_diffrn_reflns_number 9030
_diffrn_reflns_theta_full 27.48
_diffrn_reflns_theta_max 27.48
_diffrn_standards_number 0
_exptl_absorpt_coefficient_mu 15.802
_exptl_absorpt_correction_T_max 0.455
_exptl_absorpt_correction_T_min 0.089
_exptl_absorpt_correction_type multi-scan
_exptl_absorpt_process_details '(ABSCOR; Higashi, 1995)'
_exptl_crystal_colour colorless
_exptl_crystal_density_diffrn 2.657
_exptl_crystal_density_method 'not measured'
_exptl_crystal_description platelet
_exptl_crystal_F_000 676.00
_exptl_crystal_size_max 0.10
_exptl_crystal_size_mid 0.10
_exptl_crystal_size_min 0.05
_refine_diff_density_max 2.61
_refine_diff_density_min -2.71
_refine_ls_extinction_method none
_refine_ls_goodness_of_fit_ref 1.050
_refine_ls_hydrogen_treatment constr
_refine_ls_number_parameters 92
_refine_ls_number_reflns 2105
_refine_ls_R_factor_gt 0.0290
_refine_ls_shift/su_max 0.0010
_refine_ls_structure_factor_coef Fsqd
_refine_ls_weighting_details 'w = 1/[\s^2^(Fo^2^)+(0.0438P)^2^+0.3492P] where P=(Fo^2^+2Fc^2^)/3'
_refine_ls_weighting_scheme calc
_refine_ls_wR_factor_ref 0.0760
_reflns_number_gt 1725
_reflns_number_total 2105
_reflns_threshold_expression F^2^>2.0\s(F^2^)
_cod_data_source_file ob1247.cif
_cod_data_source_block III
_cod_original_sg_symbol_H-M 'P 21/n'
_cod_database_code 2015266
_cod_database_fobs_code 2015266

loop_
_symmetry_equiv_pos_site_id
_symmetry_equiv_pos_as_xyz
1 +X,+Y,+Z
2 1/2-X,1/2+Y,1/2-Z
3 -X,-Y,-Z
4 1/2+X,1/2-Y,1/2+Z

loop_
_atom_site_type_symbol
_atom_site_label
_atom_site_fract_x
_atom_site_fract_y
_atom_site_fract_z
_atom_site_U_iso_or_equiv
_atom_site_adp_type
_atom_site_calc_flag
_atom_site_refinement_flags
_atom_site_occupancy
Pt Pt1 0.19858(2) 0.16739(2) 0.825909(16) 0.02137(10) Uani d . 1
Cl Cl1 0.45049(17) 0.16947(15) 0.78547(15) 0.0351(4) Uani d . 1
Cl Cl2 0.24417(15) 0.03880(16) 0.98396(11) 0.0291(3) Uani d . 1
N N1 0.1493(5) 0.2662(6) 0.6856(4) 0.0283(10) Uani d . 1
H H1A 0.1190 0.3724 0.6939 0.034 Uiso calc R 1
H H1B 0.2339 0.2682 0.6492 0.034 Uiso calc R 1
N N2 -0.0242(5) 0.1749(5) 0.8627(4) 0.0226(10) Uani d . 1
H H2 -0.0321 0.1075 0.9188 0.027 Uiso calc R 1
C C1 0.0288(8) 0.1737(7) 0.6241(5) 0.0353(15) Uani d . 1
H H1C 0.0578 0.0576 0.6175 0.042 Uiso calc R 1
H H1D 0.0184 0.2211 0.5552 0.042 Uiso calc R 1
C C2 -0.1197(7) 0.1848(7) 0.6765(5) 0.0331(14) Uani d . 1
H H2A -0.1440 0.3017 0.6857 0.040 Uiso calc R 1
H H2B -0.1974 0.1372 0.6307 0.040 Uiso calc R 1
C C3 -0.1262(6) 0.0997(7) 0.7794(5) 0.0287(12) Uani d . 1
H H3A -0.0992 -0.0166 0.7710 0.034 Uiso calc R 1
H H3B -0.2294 0.1034 0.8020 0.034 Uiso calc R 1
C C4 -0.0748(7) 0.3426(6) 0.8963(5) 0.0276(13) Uani d . 1
H H4A -0.1773 0.3347 0.9199 0.033 Uiso calc R 1
H H4B -0.0755 0.4181 0.8377 0.033 Uiso calc R 1
C C5 0.0268(6) 0.4140(7) 0.9830(5) 0.0317(13) Uani d . 1
H H5A 0.1292 0.4226 0.9596 0.038 Uiso calc R 1
H H5B 0.0276 0.3388 1.0418 0.038 Uiso calc R 1

loop_
_atom_site_aniso_label
_atom_site_aniso_U_11
_atom_site_aniso_U_22
_atom_site_aniso_U_33
_atom_site_aniso_U_12
_atom_site_aniso_U_13
_atom_site_aniso_U_23
Pt1 0.02145(14) 0.01958(15) 0.02336(16) 0.00114(6) 0.00473(9) -0.00127(7)
Cl1 0.0241(7) 0.0303(8) 0.0515(11) -0.0006(4) 0.0121(7) 0.0017(6)
Cl2 0.0305(7) 0.0335(7) 0.0232(7) 0.0054(5) 0.0003(5) -0.0003(5)
N1 0.033(3) 0.026(2) 0.027(3) 0.0010(18) 0.014(2) 0.006(2)
N2 0.027(3) 0.020(2) 0.021(3) 0.0009(15) 0.005(2) 0.0025(17)
C1 0.045(4) 0.036(4) 0.024(3) 0.001(2) -0.001(3) 0.000(2)
C2 0.033(3) 0.033(3) 0.032(4) 0.001(2) -0.009(3) -0.003(2)
C3 0.024(3) 0.028(3) 0.034(3) -0.005(2) 0.001(2) -0.003(3)
C4 0.027(3) 0.024(3) 0.032(3) 0.0083(18) 0.005(2) -0.003(2)
C5 0.037(3) 0.034(3) 0.024(3) 0.010(2) 0.002(2) -0.005(2)

loop_
_atom_type_symbol
_atom_type_description
_atom_type_scat_dispersion_real
_atom_type_scat_dispersion_imag
_atom_type_scat_source
C C 0.003 0.002
;
International Tables for Crystallography
(1992, Vol. C, Tables 4.2.6.8 and 6.1.1.4)
;
H H 0.000 0.000
;
International Tables for Crystallography
(1992, Vol. C, Table 6.1.1.4)
;
N N 0.006 0.003
;
International Tables for Crystallography
(1992, Vol. C, Tables 4.2.6.8 and 6.1.1.4)
;
Pt Pt -1.703 8.390
;
International Tables for Crystallography
(1992, Vol. C, Tables 4.2.6.8 and 6.1.1.4)
;
Cl Cl 0.148 0.159
;
International Tables for Crystallography
(1992, Vol. C, Tables 4.2.6.8 and 6.1.1.4)
;

loop_
_geom_angle_atom_site_label_1
_geom_angle_atom_site_label_2
_geom_angle_atom_site_label_3
_geom_angle_site_symmetry_1
_geom_angle_site_symmetry_3
_geom_angle
_geom_angle_publ_flag
N1 Pt1 N2 . . 91.0(2) yes
N1 Pt1 Cl1 . . 88.44(14) yes
N2 Pt1 Cl1 . . 177.87(11) ?
N1 Pt1 Cl2 . . 176.04(13) ?
N2 Pt1 Cl2 . . 86.94(15) yes
Cl1 Pt1 Cl2 . . 93.69(7) yes
C1 N1 Pt1 . . 114.2(3) ?
C1 N1 H1A . . 108.7 ?
Pt1 N1 H1A . . 108.7 ?
C1 N1 H1B . . 108.7 ?
Pt1 N1 H1B . . 108.7 ?
H1A N1 H1B . . 107.6 ?
C4 N2 C3 . . 113.1(4) ?
C4 N2 Pt1 . . 113.4(3) ?
C3 N2 Pt1 . . 112.4(4) ?
C4 N2 H2 . . 105.7 ?
C3 N2 H2 . . 105.7 ?
Pt1 N2 H2 . . 105.7 ?
N1 C1 C2 . . 110.4(5) ?
N1 C1 H1C . . 109.6 ?
C2 C1 H1C . . 109.6 ?
N1 C1 H1D . . 109.6 ?
C2 C1 H1D . . 109.6 ?
H1C C1 H1D . . 108.1 ?
C3 C2 C1 . . 115.8(5) ?
C3 C2 H2A . . 108.3 ?
C1 C2 H2A . . 108.3 ?
C3 C2 H2B . . 108.3 ?
C1 C2 H2B . . 108.3 ?
H2A C2 H2B . . 107.4 ?
C2 C3 N2 . . 114.3(4) ?
C2 C3 H3A . . 108.7 ?
N2 C3 H3A . . 108.7 ?
C2 C3 H3B . . 108.7 ?
N2 C3 H3B . . 108.7 ?
H3A C3 H3B . . 107.6 ?
N2 C4 C5 . . 112.3(5) ?
N2 C4 H4A . . 109.1 ?
C5 C4 H4A . . 109.1 ?
N2 C4 H4B . . 109.1 ?
C5 C4 H4B . . 109.1 ?
H4A C4 H4B . . 107.9 ?
C4 C5 C5 . 3_567 111.7(6) ?
C4 C5 H5A . . 109.3 ?
C5 C5 H5A 3_567 . 109.3 ?
C4 C5 H5B . . 109.3 ?
C5 C5 H5B 3_567 . 109.3 ?
H5A C5 H5B . . 107.9 ?

loop_
_geom_bond_atom_site_label_1
_geom_bond_atom_site_label_2
_geom_bond_site_symmetry_2
_geom_bond_distance
_geom_bond_publ_flag
Pt1 N1 . 2.013(5) yes
Pt1 N2 . 2.047(5) yes
Pt1 Cl1 . 2.310(3) yes
Pt1 Cl2 . 2.312(2) yes
N1 C1 . 1.503(8) ?
N1 H1A . 0.9000 ?
N1 H1B . 0.9000 ?
N2 C4 . 1.488(6) ?
N2 C3 . 1.506(7) ?
N2 H2 . 0.9100 ?
C1 C2 . 1.504(10) ?
C1 H1C . 0.9700 ?
C1 H1D . 0.9700 ?
C2 C3 . 1.499(9) ?
C2 H2A . 0.9700 ?
C2 H2B . 0.9700 ?
C3 H3A . 0.9700 ?
C3 H3B . 0.9700 ?
C4 C5 . 1.524(8) ?
C4 H4A . 0.9700 ?
C4 H4B . 0.9700 ?
C5 C5 3_567 1.527(11) ?
C5 H5A . 0.9700 ?
C5 H5B . 0.9700 ?

loop_
_geom_hbond_atom_site_label_D
_geom_hbond_atom_site_label_H
_geom_hbond_atom_site_label_A
_geom_hbond_site_symmetry_A
_geom_hbond_distance_DH
_geom_hbond_distance_HA
_geom_hbond_distance_DA
_geom_hbond_angle_DHA
_geom_hbond_publ_flag
N1 H1A Cl1 2_556 0.90 2.48 3.376(5) 177 yes
N1 H1B Cl2 2_556 0.90 2.78 3.261(5) 115 yes
N2 H2 Cl2 3_557 0.91 2.58 3.309(6) 138 yes

loop_
_geom_torsion_atom_site_label_1
_geom_torsion_atom_site_label_2
_geom_torsion_atom_site_label_3
_geom_torsion_atom_site_label_4
_geom_torsion_site_symmetry_4
_geom_torsion
_geom_torsion_publ_flag
N2 Pt1 N1 C1 . -53.6(4) yes
Cl1 Pt1 N1 C1 . 128.5(4) ?
N1 Pt1 N2 C4 . -80.2(4) ?
Cl2 Pt1 N2 C4 . 103.3(4) ?
N1 Pt1 N2 C3 . 49.7(3) yes
Cl2 Pt1 N2 C3 . -126.9(3) ?
Pt1 N1 C1 C2 . 65.1(5) yes
N1 C1 C2 C3 . -65.7(6) ?
C1 C2 C3 N2 . 65.1(7) ?
C4 N2 C3 C2 . 69.7(6) ?
Pt1 N2 C3 C2 . -60.3(5) yes
C3 N2 C4 C5 . 178.1(5) ?
Pt1 N2 C4 C5 . -52.5(6) ?
N2 C4 C5 C5 3_567 -179.9(6) ?
